data_4102453
loop_
_publ_author_name
'Qi-Kui Liu'
'Jian-Ping Ma'
'Yu-Bin Dong'

_publ_section_title
;
 Adsorption and Separation of Reactive Aromatic Isomers and Generation and
 Stabilization of Their Radicals within Cadmium(II)-Triazole Metal-Organic
 Confined Space in a Single-Crystal-to-Single-Crystal Fashion
;
_journal_name_full 'Journal of the American Chemical Society'
_journal_page_first 7005
_journal_page_last 7017
_journal_paper_doi 10.1021/ja101807c
_journal_volume 132
_journal_year 2010
_chemical_formula_sum 'C55 H45 Cd Cl2 N13 O8'
_chemical_formula_weight 1199.34
_chemical_name_systematic
; 
 ? 
;
_space_group_IT_number 96
_symmetry_cell_setting tetragonal
_symmetry_space_group_name_Hall 'P 4nw 2abw'
_symmetry_space_group_name_H-M 'P 43 21 2'
_atom_sites_solution_hydrogens geom
_atom_sites_solution_primary direct
_atom_sites_solution_secondary difmap
_audit_creation_method SHELXL-97
_cell_angle_alpha 90.00
_cell_angle_beta 90.00
_cell_angle_gamma 90.00
_cell_formula_units_Z 4
_cell_length_a 15.8809(12)
_cell_length_b 15.8809(12)
_cell_length_c 21.810(3)
_cell_measurement_reflns_used 5830
_cell_measurement_temperature 123(2)
_cell_measurement_theta_max 22.712
_cell_measurement_theta_min 2.265
_cell_volume 5500.5(10)
_computing_cell_refinement 'Bruker SMART'
_computing_data_collection 'Bruker SMART'
_computing_data_reduction 'Bruker SAINT'
_computing_molecular_graphics 'Bruker SHELXTL'
_computing_publication_material 'Bruker SHELXTL'
_computing_structure_refinement 'SHELXL-97 (Sheldrick, 1997)'
_computing_structure_solution 'SHELXS-97 (Sheldrick, 1990)'
_diffrn_ambient_temperature 123(2)
_diffrn_measured_fraction_theta_full 1.000
_diffrn_measured_fraction_theta_max 1.000
_diffrn_measurement_device_type 'CCD area detector'
_diffrn_measurement_method 'phi and omega scans'
_diffrn_radiation_monochromator graphite
_diffrn_radiation_source 'fine-focus sealed tube'
_diffrn_radiation_type MoK\a
_diffrn_radiation_wavelength 0.71073
_diffrn_reflns_av_R_equivalents 0.0604
_diffrn_reflns_av_sigmaI/netI 0.0458
_diffrn_reflns_limit_h_max 19
_diffrn_reflns_limit_h_min -19
_diffrn_reflns_limit_k_max 19
_diffrn_reflns_limit_k_min -13
_diffrn_reflns_limit_l_max 21
_diffrn_reflns_limit_l_min -26
_diffrn_reflns_number 28738
_diffrn_reflns_theta_full 25.50
_diffrn_reflns_theta_max 25.50
_diffrn_reflns_theta_min 1.59
_exptl_absorpt_coefficient_mu 0.561
_exptl_absorpt_correction_T_max 0.9358
_exptl_absorpt_correction_T_min 0.8913
_exptl_absorpt_correction_type multi-scan
_exptl_absorpt_process_details sadabs
_exptl_crystal_colour brown
_exptl_crystal_density_diffrn 1.448
_exptl_crystal_density_method 'not measured'
_exptl_crystal_description block
_exptl_crystal_F_000 2448
_exptl_crystal_size_max 0.21
_exptl_crystal_size_mid 0.18
_exptl_crystal_size_min 0.12
_refine_diff_density_max 0.982
_refine_diff_density_min -0.435
_refine_diff_density_rms 0.122
_refine_ls_abs_structure_details 'Flack H D (1983), Acta Cryst. A39, 876-881'
_refine_ls_abs_structure_Flack -0.01(5)
_refine_ls_extinction_method none
_refine_ls_goodness_of_fit_ref 1.067
_refine_ls_hydrogen_treatment constr
_refine_ls_matrix_type full
_refine_ls_number_parameters 366
_refine_ls_number_reflns 5132
_refine_ls_number_restraints 17
_refine_ls_restrained_S_all 1.069
_refine_ls_R_factor_all 0.0678
_refine_ls_R_factor_gt 0.0563
_refine_ls_shift/su_max 0.002
_refine_ls_shift/su_mean 0.000
_refine_ls_structure_factor_coef Fsqd
_refine_ls_weighting_details 'calc w=1/[\s^2^(Fo^2^)+(0.1011P)^2^+6.7317P] where P=(Fo^2^+2Fc^2^)/3'
_refine_ls_weighting_scheme calc
_refine_ls_wR_factor_gt 0.1521
_refine_ls_wR_factor_ref 0.1616
_reflns_number_gt 4418
_reflns_number_total 5132
_reflns_threshold_expression >2sigma(I)
_cod_data_source_file ja101807c_si_003_20.cif
_cod_data_source_block 8'
_cod_original_cell_volume 5500.6(10)
_cod_database_code 4102453

loop_
_symmetry_equiv_pos_as_xyz
'x, y, z'
'-x, -y, z+1/2'
'-y+1/2, x+1/2, z+3/4'
'y+1/2, -x+1/2, z+1/4'
'-x+1/2, y+1/2, -z+3/4'
'x+1/2, -y+1/2, -z+1/4'
'y, x, -z'
'-y, -x, -z+1/2'

loop_
_atom_site_label
_atom_site_type_symbol
_atom_site_fract_x
_atom_site_fract_y
_atom_site_fract_z
_atom_site_U_iso_or_equiv
_atom_site_adp_type
_atom_site_occupancy
_atom_site_symmetry_multiplicity
_atom_site_calc_flag
_atom_site_refinement_flags
C1 C 0.3007(4) -0.3432(4) 0.1744(3) 0.0404(16) Uani 1 1 d .
H1 H 0.2699 -0.3599 0.2098 0.032(18) Uiso 1 1 calc R
C2 C 0.2661(4) -0.2825(4) 0.1361(3) 0.0421(16) Uani 1 1 d .
H2 H 0.2125 -0.2593 0.1454 0.039(18) Uiso 1 1 calc R
C3 C 0.3084(4) -0.2558(4) 0.0852(3) 0.0355(14) Uani 1 1 d .
C4 C 0.3831(4) -0.2987(4) 0.0712(3) 0.0375(15) Uani 1 1 d .
H4 H 0.4127 -0.2863 0.0345 0.025(15) Uiso 1 1 calc R
C5 C 0.4132(4) -0.3590(4) 0.1109(3) 0.0364(15) Uani 1 1 d .
H5 H 0.4635 -0.3878 0.1002 0.023(15) Uiso 1 1 calc R
C6 C 0.2778(4) -0.1826(4) 0.0478(3) 0.0340(14) Uani 1 1 d .
C7 C 0.2181(4) -0.1289(4) 0.0733(3) 0.0364(15) Uani 1 1 d .
H7 H 0.1975 -0.1397 0.1135 0.035(18) Uiso 1 1 calc R
C8 C 0.1884(3) -0.0602(4) 0.0410(3) 0.0283(12) Uani 1 1 d .
C9 C 0.2170(4) -0.0445(4) -0.0180(3) 0.0368(15) Uani 1 1 d .
H9 H 0.1971 0.0026 -0.0406 0.037(18) Uiso 1 1 calc R
C10 C 0.2765(4) -0.1003(5) -0.0437(3) 0.0407(16) Uani 1 1 d .
H10 H 0.2970 -0.0904 -0.0840 0.026(16) Uiso 1 1 calc R
C11 C 0.3053(4) -0.1689(4) -0.0113(3) 0.0373(16) Uani 1 1 d .
H11 H 0.3441 -0.2067 -0.0297 0.025(15) Uiso 1 1 calc R
C12 C 0.1271(4) -0.0049(3) 0.0705(3) 0.0282(12) Uani 1 1 d .
C13 C 0.0758(3) 0.0911(3) 0.1317(3) 0.0269(12) Uani 1 1 d .
C14 C 0.0680(4) 0.1610(3) 0.1758(3) 0.0306(13) Uani 1 1 d .
C15 C -0.0040(4) 0.1636(4) 0.2128(3) 0.0394(15) Uani 1 1 d .
H15 H -0.0454 0.1207 0.2098 0.031(16) Uiso 1 1 calc R
C16 C -0.0140(4) 0.2285(5) 0.2531(4) 0.0499(18) Uani 1 1 d .
H16 H -0.0629 0.2300 0.2782 0.045(19) Uiso 1 1 calc R
C17 C 0.0442(4) 0.2914(4) 0.2585(3) 0.0438(16) Uani 1 1 d .
H17 H 0.0364 0.3349 0.2878 0.05(2) Uiso 1 1 calc R
C18 C 0.1158(4) 0.2913(4) 0.2204(3) 0.0326(14) Uani 1 1 d .
C19 C 0.1267(4) 0.2250(4) 0.1801(3) 0.0318(13) Uani 1 1 d .
H19 H 0.1755 0.2234 0.1550 0.023(15) Uiso 1 1 calc R
C20 C 0.1817(4) 0.3579(4) 0.2265(3) 0.0318(14) Uani 1 1 d .
C21 C 0.1914(4) 0.4042(4) 0.2783(3) 0.0425(17) Uani 1 1 d .
H21 H 0.1519 0.3977 0.3106 0.028(16) Uiso 1 1 calc R
C22 C 0.2579(4) 0.4614(4) 0.2855(3) 0.0406(16) Uani 1 1 d .
H22 H 0.2632 0.4911 0.3232 0.036(18) Uiso 1 1 calc R
C23 C 0.3026(4) 0.4319(4) 0.1884(3) 0.0404(15) Uani 1 1 d .
H23 H 0.3410 0.4415 0.1558 0.06(2) Uiso 1 1 calc R
C24 C 0.2392(4) 0.3752(4) 0.1794(3) 0.0370(15) Uani 1 1 d .
H24 H 0.2341 0.3473 0.1411 0.08(3) Uiso 1 1 calc R
C25 C 0.4130(12) 0.9696(11) 0.2580(9) 0.171(7) Uiso 0.50 1 d PGDU
C26 C 0.3761(12) 0.9299(13) 0.2080(10) 0.178(7) Uiso 0.50 1 d PGDU
H26 H 0.3313 0.8912 0.2141 0.21(14) Uiso 0.50 1 calc PR
C27 C 0.4046(13) 0.9469(14) 0.1491(9) 0.185(7) Uiso 0.50 1 d PGDU
H27A H 0.3794 0.9198 0.1149 0.221 Uiso 0.50 1 calc PR
C28 C 0.4702(11) 1.0036(12) 0.1401(9) 0.193(7) Uiso 0.50 1 d PGDU
C29 C 0.5072(11) 1.0433(12) 0.1902(10) 0.180(7) Uiso 0.50 1 d PGDU
H29A H 0.5520 1.0820 0.1841 0.216 Uiso 0.50 1 calc PR
C30 C 0.4786(12) 1.0263(12) 0.2491(9) 0.176(7) Uiso 0.50 1 d PGDU
H30A H 0.5039 1.0534 0.2833 0.211 Uiso 0.50 1 calc PR
C31 C 0.3824(17) 0.9511(17) 0.3220(10) 0.174(8) Uiso 0.50 1 d PDU
H31A H 0.3363 0.9101 0.3202 0.260 Uiso 0.50 1 calc PR
H31B H 0.3622 1.0032 0.3411 0.260 Uiso 0.50 1 calc PR
H31C H 0.4287 0.9279 0.3464 0.260 Uiso 0.50 1 calc PR
N7 N 0.4974(16) 1.0194(17) 0.0834(10) 0.204(8) Uiso 0.50 1 d PDU
H7A H 0.5390 1.0551 0.0774 0.245 Uiso 0.50 1 calc PR
H7B H 0.4737 0.9941 0.0519 0.245 Uiso 0.50 1 calc PR
Cd1 Cd -0.05807(2) -0.05807(2) 0.0000 0.02502(17) Uani 1 2 d S
Cl1 Cl 0.12329(16) 0.87671(16) 0.2500 0.0877(12) Uani 1 2 d S
Cl2 Cl 0.23093(15) 0.23093(15) 0.0000 0.0980(14) Uani 1 2 d S
N1 N 0.3758(3) -0.3793(3) 0.1637(2) 0.0351(11) Uani 1 1 d .
N2 N 0.0440(3) -0.0060(3) 0.0660(2) 0.0287(11) Uani 1 1 d .
N3 N 0.0117(3) 0.0557(3) 0.1047(2) 0.0283(10) Uani 1 1 d .
N4 N 0.1490(3) 0.0553(3) 0.1109(2) 0.0327(11) Uani 1 1 d .
N5 N 0.2300(3) 0.0730(4) 0.1331(3) 0.0544(19) Uani 1 1 d .
H5A H 0.2560 0.0238 0.1432 0.04(2) Uiso 1 1 d R
H5B H 0.2601 0.0996 0.1034 0.07(3) Uiso 1 1 d R
N6 N 0.3137(3) 0.4752(3) 0.2412(3) 0.0339(12) Uani 1 1 d .
O1 O 0.2631(8) 0.2661(8) 0.0510(3) 0.145(4) Uani 1 1 d .
O2 O 0.1703(5) 0.1703(5) 0.0000 0.134(5) Uani 1 2 d S
O3 O 0.1834(12) 0.8882(12) 0.2863(10) 0.360(19) Uani 1 1 d .
O4 O 0.0653(12) 0.879(2) 0.2877(7) 0.401(18) Uani 1 1 d .
O5 O 0.2895(14) 0.1504(11) 0.0031(17) 0.205(14) Uani 0.50 1 d P

loop_
_atom_site_aniso_label
_atom_site_aniso_U_11
_atom_site_aniso_U_22
_atom_site_aniso_U_33
_atom_site_aniso_U_23
_atom_site_aniso_U_13
_atom_site_aniso_U_12
C1 0.033(3) 0.038(4) 0.050(4) 0.000(3) 0.001(3) 0.011(3)
C2 0.032(4) 0.043(4) 0.051(4) 0.006(3) 0.010(3) 0.017(3)
C3 0.039(4) 0.032(3) 0.036(3) -0.003(3) -0.003(3) 0.009(3)
C4 0.041(4) 0.032(3) 0.040(4) -0.001(3) 0.003(3) 0.012(3)
C5 0.036(3) 0.035(3) 0.039(4) -0.009(3) 0.001(3) 0.013(3)
C6 0.028(3) 0.039(4) 0.035(3) -0.001(3) -0.005(3) 0.009(3)
C7 0.031(3) 0.036(3) 0.043(4) 0.001(3) 0.001(3) 0.003(3)
C8 0.020(3) 0.028(3) 0.037(3) 0.001(3) -0.009(2) -0.003(2)
C9 0.028(3) 0.039(4) 0.043(4) 0.005(3) -0.010(3) 0.010(3)
C10 0.035(4) 0.048(4) 0.039(4) 0.005(3) 0.002(3) 0.012(3)
C11 0.029(3) 0.039(3) 0.043(4) -0.004(3) 0.000(3) 0.009(3)
C12 0.031(3) 0.021(3) 0.032(3) 0.005(2) -0.006(2) -0.004(2)
C13 0.021(3) 0.025(3) 0.036(3) 0.005(2) -0.004(2) -0.002(2)
C14 0.021(3) 0.023(3) 0.048(3) 0.000(2) 0.000(3) 0.001(2)
C15 0.032(3) 0.037(4) 0.050(4) -0.005(3) 0.003(3) -0.013(3)
C16 0.037(4) 0.056(4) 0.057(4) -0.016(4) 0.018(4) -0.018(3)
C17 0.035(3) 0.045(4) 0.052(4) -0.017(3) 0.010(3) -0.005(3)
C18 0.020(3) 0.032(3) 0.046(3) -0.003(3) 0.006(3) 0.001(2)
C19 0.020(3) 0.027(3) 0.048(4) 0.002(3) -0.002(3) 0.000(2)
C20 0.024(3) 0.028(3) 0.044(3) -0.002(3) -0.002(3) 0.001(2)
C21 0.032(3) 0.037(3) 0.058(4) -0.017(3) 0.009(3) -0.013(3)
C22 0.042(4) 0.038(4) 0.042(4) -0.006(3) 0.004(3) -0.011(3)
C23 0.032(3) 0.037(4) 0.052(4) -0.009(3) 0.010(3) -0.004(3)
C24 0.030(3) 0.037(4) 0.044(4) -0.010(3) 0.005(3) -0.005(3)
Cd1 0.01816(19) 0.01816(19) 0.0387(3) -0.00041(19) 0.00041(19) -0.0012(2)
Cl1 0.1065(19) 0.1065(19) 0.0501(16) -0.0015(18) -0.0015(18) 0.043(2)
Cl2 0.118(2) 0.118(2) 0.0588(19) -0.018(2) 0.018(2) -0.065(3)
N1 0.032(3) 0.020(3) 0.054(3) 0.000(2) -0.002(3) 0.0044(19)
N2 0.024(3) 0.020(2) 0.042(3) -0.002(2) -0.002(2) 0.0002(18)
N3 0.023(2) 0.021(2) 0.041(3) 0.001(2) 0.001(2) 0.002(2)
N4 0.022(2) 0.035(3) 0.041(3) -0.007(3) -0.009(2) 0.004(2)
N5 0.022(3) 0.050(4) 0.091(5) -0.031(4) -0.015(3) 0.004(3)
N6 0.022(2) 0.029(2) 0.051(3) -0.002(2) -0.006(2) 0.0019(19)
O1 0.209(12) 0.157(10) 0.069(5) -0.041(6) 0.029(6) -0.066(8)
O2 0.138(8) 0.138(8) 0.128(10) 0.037(9) -0.037(9) -0.069(9)
O3 0.248(19) 0.38(3) 0.46(3) 0.29(3) -0.23(2) -0.133(19)
O4 0.26(2) 0.80(6) 0.144(12) -0.06(2) 0.150(14) -0.03(3)
O5 0.149(19) 0.061(10) 0.40(4) -0.056(19) 0.10(3) 0.003(11)

loop_
_atom_type_symbol
_atom_type_description
_atom_type_scat_dispersion_real
_atom_type_scat_dispersion_imag
_atom_type_scat_source
C C 0.0033 0.0016 'International Tables Vol C Tables 4.2.6.8 and 6.1.1.4'
H H 0.0000 0.0000 'International Tables Vol C Tables 4.2.6.8 and 6.1.1.4'
N N 0.0061 0.0033 'International Tables Vol C Tables 4.2.6.8 and 6.1.1.4'
O O 0.0106 0.0060 'International Tables Vol C Tables 4.2.6.8 and 6.1.1.4'
Cl Cl 0.1484 0.1585 'International Tables Vol C Tables 4.2.6.8 and 6.1.1.4'
Cd Cd -0.8075 1.2024 'International Tables Vol C Tables 4.2.6.8 and 6.1.1.4'

loop_
_geom_angle_atom_site_label_1
_geom_angle_atom_site_label_2
_geom_angle_atom_site_label_3
_geom_angle
_geom_angle_site_symmetry_1
_geom_angle_site_symmetry_3
N1 C1 C2 122.8(7) . .
N1 C1 H1 118.6 . .
C2 C1 H1 118.6 . .
C3 C2 C1 120.7(6) . .
C3 C2 H2 119.6 . .
C1 C2 H2 119.6 . .
C2 C3 C4 116.3(6) . .
C2 C3 C6 121.5(6) . .
C4 C3 C6 122.1(6) . .
C5 C4 C3 119.6(6) . .
C5 C4 H4 120.2 . .
C3 C4 H4 120.2 . .
N1 C5 C4 123.8(6) . .
N1 C5 H5 118.1 . .
C4 C5 H5 118.1 . .
C11 C6 C7 119.6(6) . .
C11 C6 C3 121.9(6) . .
C7 C6 C3 118.5(6) . .
C8 C7 C6 120.8(6) . .
C8 C7 H7 119.6 . .
C6 C7 H7 119.6 . .
C7 C8 C9 120.2(6) . .
C7 C8 C12 118.6(5) . .
C9 C8 C12 121.2(5) . .
C8 C9 C10 118.4(6) . .
C8 C9 H9 120.8 . .
C10 C9 H9 120.8 . .
C11 C10 C9 121.0(6) . .
C11 C10 H10 119.5 . .
C9 C10 H10 119.5 . .
C10 C11 C6 120.0(6) . .
C10 C11 H11 120.0 . .
C6 C11 H11 120.0 . .
N2 C12 N4 108.4(5) . .
N2 C12 C8 128.6(5) . .
N4 C12 C8 122.9(5) . .
N3 C13 N4 109.6(5) . .
N3 C13 C14 123.6(5) . .
N4 C13 C14 126.8(5) . .
C19 C14 C15 119.3(5) . .
C19 C14 C13 122.8(5) . .
C15 C14 C13 117.8(5) . .
C16 C15 C14 119.3(6) . .
C16 C15 H15 120.3 . .
C14 C15 H15 120.3 . .
C15 C16 C17 121.9(6) . .
C15 C16 H16 119.0 . .
C17 C16 H16 119.0 . .
C16 C17 C18 119.7(6) . .
C16 C17 H17 120.2 . .
C18 C17 H17 120.2 . .
C19 C18 C17 118.5(5) . .
C19 C18 C20 120.5(5) . .
C17 C18 C20 120.9(6) . .
C14 C19 C18 121.3(6) . .
C14 C19 H19 119.4 . .
C18 C19 H19 119.4 . .
C21 C20 C24 115.4(6) . .
C21 C20 C18 122.5(6) . .
C24 C20 C18 122.0(6) . .
C20 C21 C22 122.1(6) . .
C20 C21 H21 118.9 . .
C22 C21 H21 118.9 . .
N6 C22 C21 121.8(6) . .
N6 C22 H22 119.1 . .
C21 C22 H22 119.1 . .
N6 C23 C24 123.7(6) . .
N6 C23 H23 118.2 . .
C24 C23 H23 118.2 . .
C23 C24 C20 120.3(6) . .
C23 C24 H24 119.8 . .
C20 C24 H24 119.8 . .
C26 C25 C30 120.0 . .
C26 C25 C31 120.1(4) . .
C30 C25 C31 119.9(4) . .
C27 C26 C25 120.0 . .
C27 C26 H26 120.0 . .
C25 C26 H26 120.0 . .
C26 C27 C28 120.0 . .
C26 C27 H27A 120.0 . .
C28 C27 H27A 120.0 . .
N7 C28 C29 120.4(4) . .
N7 C28 C27 119.6(4) . .
C29 C28 C27 120.0 . .
C30 C29 C28 120.0 . .
C30 C29 H29A 120.0 . .
C28 C29 H29A 120.0 . .
C29 C30 C25 120.0 . .
C29 C30 H30A 120.0 . .
C25 C30 H30A 120.0 . .
C25 C31 H31A 109.5 . .
C25 C31 H31B 109.5 . .
H31A C31 H31B 109.5 . .
C25 C31 H31C 109.5 . .
H31A C31 H31C 109.5 . .
H31B C31 H31C 109.5 . .
C28 N7 H7A 120.0 . .
C28 N7 H7B 120.0 . .
H7A N7 H7B 120.0 . .
N2 Cd1 N2 83.5(2) . 7
N2 Cd1 N1 160.44(17) . 3_444
N2 Cd1 N1 88.07(17) 7 3_444
N2 Cd1 N1 88.07(17) . 6_445
N2 Cd1 N1 160.44(17) 7 6_445
N1 Cd1 N1 104.9(2) 3_444 6_445
N2 Cd1 N6 88.23(17) . 3_544
N2 Cd1 N6 110.07(17) 7 3_544
N1 Cd1 N6 78.09(19) 3_444 3_544
N1 Cd1 N6 87.22(19) 6_445 3_544
N2 Cd1 N6 110.07(17) . 6_455
N2 Cd1 N6 88.23(17) 7 6_455
N1 Cd1 N6 87.22(19) 3_444 6_455
N1 Cd1 N6 78.09(19) 6_445 6_455
N6 Cd1 N6 155.8(2) 3_544 6_455
O4 Cl1 O4 114(3) . 8_665
O4 Cl1 O3 109.2(16) . 8_665
O4 Cl1 O3 98.3(13) 8_665 8_665
O4 Cl1 O3 98.3(13) . .
O4 Cl1 O3 109.2(16) 8_665 .
O3 Cl1 O3 128(2) 8_665 .
O1 Cl2 O1 111.6(8) . 7
O1 Cl2 O2 124.2(4) . .
O1 Cl2 O2 124.2(4) 7 .
O1 Cl2 O5 94.4(14) . .
O1 Cl2 O5 95.7(13) 7 .
O2 Cl2 O5 81.0(8) . .
O1 Cl2 O5 95.7(13) . 7
O1 Cl2 O5 94.4(14) 7 7
O2 Cl2 O5 81.0(8) . 7
O5 Cl2 O5 162.1(15) . 7
C5 N1 C1 116.2(6) . .
C5 N1 Cd1 126.0(4) . 4_545
C1 N1 Cd1 115.7(4) . 4_545
C12 N2 N3 108.2(4) . .
C12 N2 Cd1 138.3(4) . .
N3 N2 Cd1 111.7(3) . .
C13 N3 N2 106.8(4) . .
C12 N4 C13 107.0(5) . .
C12 N4 N5 127.2(5) . .
C13 N4 N5 125.5(5) . .
N4 N5 H5A 109.1 . .
N4 N5 H5B 109.2 . .
H5A N5 H5B 109.5 . .
C22 N6 C23 116.6(5) . .
C22 N6 Cd1 126.1(4) . 4
C23 N6 Cd1 116.9(4) . 4

loop_
_geom_bond_atom_site_label_1
_geom_bond_atom_site_label_2
_geom_bond_distance
_geom_bond_site_symmetry_2
C1 N1 1.344(8) .
C1 C2 1.390(9) .
C1 H1 0.9500 .
C2 C3 1.364(9) .
C2 H2 0.9500 .
C3 C4 1.401(9) .
C3 C6 1.502(9) .
C4 C5 1.378(9) .
C4 H4 0.9500 .
C5 N1 1.336(8) .
C5 H5 0.9500 .
C6 C11 1.379(9) .
C6 C7 1.391(9) .
C7 C8 1.382(9) .
C7 H7 0.9500 .
C8 C9 1.389(9) .
C8 C12 1.460(8) .
C9 C10 1.412(9) .
C9 H9 0.9500 .
C10 C11 1.376(9) .
C10 H10 0.9500 .
C11 H11 0.9500 .
C12 N2 1.323(8) .
C12 N4 1.346(7) .
C13 N3 1.303(7) .
C13 N4 1.371(7) .
C13 C14 1.476(8) .
C14 C19 1.382(8) .
C14 C15 1.399(9) .
C15 C16 1.364(10) .
C15 H15 0.9500 .
C16 C17 1.365(9) .
C16 H16 0.9500 .
C17 C18 1.408(9) .
C17 H17 0.9500 .
C18 C19 1.382(9) .
C18 C20 1.494(8) .
C19 H19 0.9500 .
C20 C21 1.356(9) .
C20 C24 1.402(9) .
C21 C22 1.401(9) .
C21 H21 0.9500 .
C22 N6 1.330(8) .
C22 H22 0.9500 .
C23 N6 1.352(8) .
C23 C24 1.365(9) .
C23 H23 0.9500 .
C24 H24 0.9500 .
C25 C26 1.3900 .
C25 C30 1.3900 .
C25 C31 1.507(10) .
C26 C27 1.3900 .
C26 H26 0.9500 .
C27 C28 1.3900 .
C27 H27A 0.9500 .
C28 N7 1.335(10) .
C28 C29 1.3900 .
C29 C30 1.3900 .
C29 H29A 0.9500 .
C30 H30A 0.9500 .
C31 H31A 0.9800 .
C31 H31B 0.9800 .
C31 H31C 0.9800 .
N7 H7A 0.8800 .
N7 H7B 0.8800 .
Cd1 N2 2.320(5) .
Cd1 N2 2.320(5) 7
Cd1 N1 2.373(5) 3_444
Cd1 N1 2.373(5) 6_445
Cd1 N6 2.432(5) 3_544
Cd1 N6 2.432(5) 6_455
Cl1 O4 1.235(12) .
Cl1 O4 1.235(12) 8_665
Cl1 O3 1.254(14) 8_665
Cl1 O3 1.254(14) .
Cl2 O1 1.346(8) .
Cl2 O1 1.346(8) 7
Cl2 O2 1.362(12) .
Cl2 O5 1.58(2) .
Cl2 O5 1.58(2) 7
N1 Cd1 2.373(5) 4_545
N2 N3 1.392(7) .
N4 N5 1.403(7) .
N5 H5A 0.9100 .
N5 H5B 0.9101 .
N6 Cd1 2.432(5) 4

loop_
_geom_torsion_atom_site_label_1
_geom_torsion_atom_site_label_2
_geom_torsion_atom_site_label_3
_geom_torsion_atom_site_label_4
_geom_torsion
_geom_torsion_site_symmetry_1
_geom_torsion_site_symmetry_4
N1 C1 C2 C3 -0.7(11) . .
C1 C2 C3 C4 6.1(11) . .
C1 C2 C3 C6 -171.9(6) . .
C2 C3 C4 C5 -5.4(10) . .
C6 C3 C4 C5 172.6(6) . .
C3 C4 C5 N1 -0.9(11) . .
C2 C3 C6 C11 -162.2(7) . .
C4 C3 C6 C11 19.9(10) . .
C2 C3 C6 C7 15.8(10) . .
C4 C3 C6 C7 -162.1(6) . .
C11 C6 C7 C8 -2.5(10) . .
C3 C6 C7 C8 179.4(6) . .
C6 C7 C8 C9 1.0(9) . .
C6 C7 C8 C12 -178.7(6) . .
C7 C8 C9 C10 0.1(9) . .
C12 C8 C9 C10 179.8(6) . .
C8 C9 C10 C11 0.3(10) . .
C9 C10 C11 C6 -1.8(10) . .
C7 C6 C11 C10 2.9(10) . .
C3 C6 C11 C10 -179.1(6) . .
C7 C8 C12 N2 -95.6(7) . .
C9 C8 C12 N2 84.6(8) . .
C7 C8 C12 N4 80.5(8) . .
C9 C8 C12 N4 -99.2(7) . .
N3 C13 C14 C19 -145.2(6) . .
N4 C13 C14 C19 32.3(9) . .
N3 C13 C14 C15 32.1(8) . .
N4 C13 C14 C15 -150.3(6) . .
C19 C14 C15 C16 -1.1(10) . .
C13 C14 C15 C16 -178.6(6) . .
C14 C15 C16 C17 0.1(12) . .
C15 C16 C17 C18 1.8(12) . .
C16 C17 C18 C19 -2.7(11) . .
C16 C17 C18 C20 -178.2(7) . .
C15 C14 C19 C18 0.2(9) . .
C13 C14 C19 C18 177.5(6) . .
C17 C18 C19 C14 1.7(10) . .
C20 C18 C19 C14 177.2(6) . .
C19 C18 C20 C21 -154.4(7) . .
C17 C18 C20 C21 21.0(10) . .
C19 C18 C20 C24 24.0(10) . .
C17 C18 C20 C24 -160.6(6) . .
C24 C20 C21 C22 -4.1(10) . .
C18 C20 C21 C22 174.4(7) . .
C20 C21 C22 N6 2.1(11) . .
N6 C23 C24 C20 -1.0(11) . .
C21 C20 C24 C23 3.5(10) . .
C18 C20 C24 C23 -175.0(6) . .
C30 C25 C26 C27 0.0 . .
C31 C25 C26 C27 -179.8(3) . .
C25 C26 C27 C28 0.0 . .
C26 C27 C28 N7 179.8(3) . .
C26 C27 C28 C29 0.0 . .
N7 C28 C29 C30 -179.8(3) . .
C27 C28 C29 C30 0.0 . .
C28 C29 C30 C25 0.0 . .
C26 C25 C30 C29 0.0 . .
C31 C25 C30 C29 179.8(3) . .
C4 C5 N1 C1 6.3(10) . .
C4 C5 N1 Cd1 -156.6(5) . 4_545
C2 C1 N1 C5 -5.5(10) . .
C2 C1 N1 Cd1 159.2(6) . 4_545
N4 C12 N2 N3 0.3(6) . .
C8 C12 N2 N3 176.9(5) . .
N4 C12 N2 Cd1 163.4(4) . .
C8 C12 N2 Cd1 -20.1(10) . .
N2 Cd1 N2 C12 -69.1(6) 7 .
N1 Cd1 N2 C12 -3.9(9) 3_444 .
N1 Cd1 N2 C12 128.6(6) 6_445 .
N6 Cd1 N2 C12 41.3(6) 3_544 .
N6 Cd1 N2 C12 -154.8(5) 6_455 .
N2 Cd1 N2 N3 93.5(4) 7 .
N1 Cd1 N2 N3 158.7(5) 3_444 .
N1 Cd1 N2 N3 -68.8(4) 6_445 .
N6 Cd1 N2 N3 -156.0(4) 3_544 .
N6 Cd1 N2 N3 7.8(4) 6_455 .
N4 C13 N3 N2 1.0(6) . .
C14 C13 N3 N2 178.9(5) . .
C12 N2 N3 C13 -0.8(6) . .
Cd1 N2 N3 C13 -168.8(3) . .
N2 C12 N4 C13 0.3(6) . .
C8 C12 N4 C13 -176.5(5) . .
N2 C12 N4 N5 174.2(6) . .
C8 C12 N4 N5 -2.6(10) . .
N3 C13 N4 C12 -0.9(6) . .
C14 C13 N4 C12 -178.7(5) . .
N3 C13 N4 N5 -174.9(6) . .
C14 C13 N4 N5 7.3(10) . .
C21 C22 N6 C23 0.7(10) . .
C21 C22 N6 Cd1 -171.9(5) . 4
C24 C23 N6 C22 -1.2(10) . .
C24 C23 N6 Cd1 172.1(5) . 4
